data_7236930
loop_
_publ_author_name
'Hu, Jinyang'
'Liu, Rui'
'Zhai, Shengliang'
'Wu, Yanan'
'Zhang, Haozhe'
'Cheng, Hanting'
'Zhu, Hongjun'

_publ_section_title
;
 AIE-active molecule-based self-assembled nano-fibrous films for sensitive
 detection of volatile organic amines
;
_journal_issue 45
_journal_name_full 'Journal of Materials Chemistry C'
_journal_page_first 11781
_journal_paper_doi 10.1039/C7TC03857G
_journal_volume 5
_journal_year 2017
_chemical_formula_sum 'C48 H53 N O2'
_chemical_formula_weight 675.91
_space_group_IT_number 2
_space_group_name_Hall '-P 1'
_space_group_name_H-M_alt 'P -1'
_symmetry_cell_setting Triclinic'
_symmetry_space_group_name_H-M 'P -1'
_atom_sites_solution_hydrogens geom
_atom_sites_solution_primary direct
_atom_sites_solution_secondary difmap
_audit_creation_method SHELXL-97
_audit_update_record
;
2017-06-27 deposited with the CCDC.
2017-10-23 downloaded from the CCDC.
;
_cell_angle_alpha 100.327(4)
_cell_angle_beta 110.851(4)
_cell_angle_gamma 112.865(4)
_cell_formula_units_Z 2
_cell_length_a 11.417(3)
_cell_length_b 14.259(4)
_cell_length_c 14.489(4)
_cell_measurement_reflns_used 4008
_cell_measurement_temperature 296(2)
_cell_measurement_theta_max 27.39
_cell_measurement_theta_min 2.30
_cell_volume 1887.9(9)
_computing_cell_refinement 'Bruker SAINT'
_computing_data_collection 'Bruker APEX2'
_computing_data_reduction 'Bruker SAINT'
_computing_molecular_graphics 'Bruker SHELXTL'
_computing_publication_material 'Bruker SHELXTL'
_computing_structure_refinement 'SHELXL-97 (Sheldrick, 2008)'
_computing_structure_solution 'SHELXS-97 (Sheldrick, 2008)'
_diffrn_ambient_temperature 296(2)
_diffrn_measured_fraction_theta_full 0.970
_diffrn_measured_fraction_theta_max 0.970
_diffrn_measurement_device_type 'Bruker APEX-II CCD'
_diffrn_measurement_method '\f and \w scans'
_diffrn_radiation_monochromator graphite
_diffrn_radiation_source 'fine-focus sealed tube'
_diffrn_radiation_type MoK\a
_diffrn_radiation_wavelength 0.71073
_diffrn_reflns_av_R_equivalents 0.0226
_diffrn_reflns_av_sigmaI/netI 0.0432
_diffrn_reflns_limit_h_max 13
_diffrn_reflns_limit_h_min -13
_diffrn_reflns_limit_k_max 16
_diffrn_reflns_limit_k_min -10
_diffrn_reflns_limit_l_max 14
_diffrn_reflns_limit_l_min -17
_diffrn_reflns_number 8467
_diffrn_reflns_theta_full 25.01
_diffrn_reflns_theta_max 25.01
_diffrn_reflns_theta_min 1.62
_exptl_absorpt_coefficient_mu 0.071
_exptl_absorpt_correction_T_max 0.9846
_exptl_absorpt_correction_T_min 0.9804
_exptl_absorpt_correction_type multi-scan
_exptl_absorpt_process_details SADABS
_exptl_crystal_colour colorless
_exptl_crystal_density_diffrn 1.189
_exptl_crystal_density_method 'not measured'
_exptl_crystal_description block
_exptl_crystal_F_000 728
_exptl_crystal_size_max 0.28
_exptl_crystal_size_mid 0.26
_exptl_crystal_size_min 0.22
_refine_diff_density_max 0.662
_refine_diff_density_min -0.282
_refine_diff_density_rms 0.053
_refine_ls_extinction_method none
_refine_ls_goodness_of_fit_ref 1.047
_refine_ls_hydrogen_treatment mixed
_refine_ls_matrix_type full
_refine_ls_number_parameters 469
_refine_ls_number_reflns 6447
_refine_ls_number_restraints 0
_refine_ls_restrained_S_all 1.047
_refine_ls_R_factor_all 0.0712
_refine_ls_R_factor_gt 0.0541
_refine_ls_shift/su_max 0.000
_refine_ls_shift/su_mean 0.000
_refine_ls_structure_factor_coef Fsqd
_refine_ls_weighting_details 'calc w=1/[\s^2^(Fo^2^)+(0.0843P)^2^+1.1742P] where P=(Fo^2^+2Fc^2^)/3'
_refine_ls_weighting_scheme calc
_refine_ls_wR_factor_gt 0.1435
_refine_ls_wR_factor_ref 0.1611
_reflns_number_gt 5055
_reflns_number_total 6447
_reflns_threshold_expression >2sigma(I)
_cod_data_source_file c7tc03857g2.cif
_cod_data_source_block 20160607ngdshu_0m_a
_cod_depositor_comments
;
The following automatic conversions were performed:

data item '_exptl_absorpt_correction_type' value 'MULTI-SCAN' was
changed to 'multi-scan' in accordance with the
/home/saulius/struct/COD-crude-data/automatic-downloads/DataCite-retrospective/RSC/depositions/lib/dictionaries/cif_core.dic
dictionary named 'cif_core.dic' version 2.4.2 last updated on
2011-04-26.

Automatic conversion script
Id: cif_fix_values 6909 2019-04-08 15:41:33Z antanas 
;
_cod_original_cell_volume 1888.0(10)
_cod_original_sg_symbol_H-M P-1
_cod_database_code 7236930

loop_
_symmetry_equiv_pos_as_xyz
'x, y, z'
'-x, -y, -z'

loop_
_atom_site_label
_atom_site_type_symbol
_atom_site_fract_x
_atom_site_fract_y
_atom_site_fract_z
_atom_site_U_iso_or_equiv
_atom_site_adp_type
_atom_site_occupancy
_atom_site_symmetry_multiplicity
_atom_site_calc_flag
_atom_site_refinement_flags
C1 C -0.1925(2) -0.09609(18) -0.02637(17) 0.0259(5) Uani 1 1 d .
C2 C -0.1273(2) -0.12537(19) 0.05558(17) 0.0288(5) Uani 1 1 d .
H2 H -0.1488 -0.1978 0.0430 0.035 Uiso 1 1 calc R
C3 C -0.0309(2) -0.04660(18) 0.15530(17) 0.0274(5) Uani 1 1 d .
H3 H 0.0126 -0.0673 0.2092 0.033 Uiso 1 1 calc R
C4 C 0.0046(2) 0.06365(19) 0.17929(16) 0.0252(5) Uani 1 1 d .
C5 C -0.0637(2) 0.09107(19) 0.09666(17) 0.0266(5) Uani 1 1 d .
H5 H -0.0433 0.1633 0.1095 0.032 Uiso 1 1 calc R
C6 C -0.1623(2) 0.01211(19) -0.00542(17) 0.0266(5) Uani 1 1 d .
C7 C -0.2271(3) 0.0466(2) -0.08941(18) 0.0335(5) Uani 1 1 d .
H7 H -0.1996 0.1206 -0.0721 0.040 Uiso 1 1 calc R
C8 C 0.1120(2) 0.14732(18) 0.28696(16) 0.0238(5) Uani 1 1 d .
C9 C 0.0965(2) 0.23642(19) 0.32734(17) 0.0266(5) Uani 1 1 d .
H9 H 0.0177 0.2420 0.2860 0.032 Uiso 1 1 calc R
C10 C 0.1957(2) 0.31611(18) 0.42719(16) 0.0248(5) Uani 1 1 d .
H10 H 0.1842 0.3748 0.4528 0.030 Uiso 1 1 calc R
C11 C 0.3132(2) 0.30703(17) 0.48874(16) 0.0222(4) Uani 1 1 d .
C12 C 0.3311(2) 0.21901(17) 0.44930(16) 0.0216(4) Uani 1 1 d .
C13 C 0.2315(2) 0.14003(18) 0.35000(16) 0.0238(5) Uani 1 1 d .
H13 H 0.2435 0.0815 0.3246 0.029 Uiso 1 1 calc R
C14 C 0.4724(2) 0.23087(17) 0.52817(16) 0.0214(4) Uani 1 1 d .
C15 C 0.5275(2) 0.33519(17) 0.61907(16) 0.0209(4) Uani 1 1 d .
C16 C 0.4342(2) 0.37838(17) 0.59468(16) 0.0212(4) Uani 1 1 d .
C17 C 0.4654(2) 0.47451(17) 0.66608(16) 0.0238(5) Uani 1 1 d .
H17 H 0.4017 0.5017 0.6503 0.029 Uiso 1 1 calc R
C18 C 0.5919(2) 0.52946(17) 0.76073(16) 0.0243(5) Uani 1 1 d .
H18 H 0.6154 0.5952 0.8081 0.029 Uiso 1 1 calc R
C19 C 0.6842(2) 0.48607(17) 0.78500(16) 0.0217(4) Uani 1 1 d .
C20 C 0.6524(2) 0.38846(17) 0.71502(16) 0.0215(4) Uani 1 1 d .
H20 H 0.7141 0.3596 0.7325 0.026 Uiso 1 1 calc R
C21 C 0.4523(2) 0.13226(18) 0.56385(16) 0.0236(5) Uani 1 1 d .
H21A H 0.4193 0.0692 0.5032 0.028 Uiso 1 1 calc R
H21B H 0.5456 0.1484 0.6168 0.028 Uiso 1 1 calc R
C22 C 0.3484(2) 0.10089(18) 0.60971(17) 0.0253(5) Uani 1 1 d .
H22A H 0.2509 0.0697 0.5534 0.030 Uiso 1 1 calc R
H22B H 0.3695 0.1662 0.6620 0.030 Uiso 1 1 calc R
C23 C 0.3579(3) 0.0183(2) 0.66194(19) 0.0313(5) Uani 1 1 d .
H23A H 0.3474 -0.0433 0.6118 0.038 Uiso 1 1 calc R
H23B H 0.4525 0.0524 0.7228 0.038 Uiso 1 1 calc R
C24 C 0.2441(3) -0.0237(2) 0.6982(2) 0.0409(6) Uani 1 1 d .
H24A H 0.2554 0.0366 0.7493 0.061 Uiso 1 1 calc R
H24B H 0.2550 -0.0753 0.7300 0.061 Uiso 1 1 calc R
H24C H 0.1501 -0.0589 0.6381 0.061 Uiso 1 1 calc R
C25 C 0.5789(2) 0.24689(18) 0.48206(17) 0.0252(5) Uani 1 1 d .
H25A H 0.6702 0.2630 0.5379 0.030 Uiso 1 1 calc R
H25B H 0.5425 0.1782 0.4266 0.030 Uiso 1 1 calc R
C26 C 0.6065(3) 0.33706(19) 0.43594(18) 0.0294(5) Uani 1 1 d .
H26A H 0.6095 0.3987 0.4800 0.035 Uiso 1 1 calc R
H26B H 0.5273 0.3097 0.3653 0.035 Uiso 1 1 calc R
C27 C 0.7483(3) 0.3763(2) 0.4293(2) 0.0450(7) Uani 1 1 d .
H27A H 0.7567 0.4299 0.3956 0.054 Uiso 1 1 calc R
H27B H 0.8278 0.4130 0.5010 0.054 Uiso 1 1 calc R
C28 C 0.7620(4) 0.2882(3) 0.3700(3) 0.0572(9) Uani 1 1 d .
H28A H 0.7701 0.2414 0.4090 0.086 Uiso 1 1 calc R
H28B H 0.8464 0.3203 0.3611 0.086 Uiso 1 1 calc R
H28C H 0.6785 0.2462 0.3016 0.086 Uiso 1 1 calc R
C29 C 0.9518(2) 0.57875(17) 0.89266(16) 0.0215(4) Uani 1 1 d .
C30 C 0.9947(2) 0.56552(18) 0.81460(17) 0.0258(5) Uani 1 1 d .
H30 H 0.9273 0.5261 0.7433 0.031 Uiso 1 1 calc R
C31 C 1.1401(2) 0.61267(18) 0.84652(17) 0.0270(5) Uani 1 1 d .
H31 H 1.1695 0.6041 0.7949 0.032 Uiso 1 1 calc R
C32 C 1.2464(2) 0.67308(17) 0.95316(17) 0.0238(5) Uani 1 1 d .
C33 C 1.2002(2) 0.68545(17) 1.02907(16) 0.0227(5) Uani 1 1 d .
H33 H 1.2676 0.7243 1.1004 0.027 Uiso 1 1 calc R
C34 C 1.0540(2) 0.64038(16) 0.99948(15) 0.0204(4) Uani 1 1 d .
C35 C 0.9744(2) 0.64498(17) 1.05720(16) 0.0212(4) Uani 1 1 d .
C36 C 0.8278(2) 0.58549(17) 0.98278(16) 0.0215(4) Uani 1 1 d .
C37 C 0.7228(2) 0.57562(17) 1.01343(17) 0.0236(5) Uani 1 1 d .
H37 H 0.6257 0.5364 0.9640 0.028 Uiso 1 1 calc R
C38 C 0.7669(2) 0.62581(18) 1.11956(17) 0.0244(5) Uani 1 1 d .
H38 H 0.6973 0.6189 1.1410 0.029 Uiso 1 1 calc R
C39 C 0.9124(2) 0.68682(18) 1.19644(16) 0.0237(5) Uani 1 1 d .
C40 C 1.0156(2) 0.69542(17) 1.16394(16) 0.0225(4) Uani 1 1 d .
H40 H 1.1127 0.7350 1.2135 0.027 Uiso 1 1 calc R
C41 C 0.9518(3) 0.73480(19) 1.31387(17) 0.0284(5) Uani 1 1 d .
C42 C 1.1082(3) 0.8248(2) 1.38048(18) 0.0349(6) Uani 1 1 d .
H42A H 1.1701 0.7950 1.3788 0.052 Uiso 1 1 calc R
H42B H 1.1275 0.8544 1.4525 0.052 Uiso 1 1 calc R
H42C H 1.1257 0.8819 1.3522 0.052 Uiso 1 1 calc R
C43 C 0.8576(3) 0.7826(2) 1.32771(19) 0.0377(6) Uani 1 1 d .
H43A H 0.8698 0.8401 1.3000 0.057 Uiso 1 1 calc R
H43B H 0.8852 0.8116 1.4018 0.057 Uiso 1 1 calc R
H43C H 0.7585 0.7261 1.2900 0.057 Uiso 1 1 calc R
C44 C 0.9276(3) 0.6408(2) 1.3562(2) 0.0431(7) Uani 1 1 d .
H44A H 0.8291 0.5837 1.3148 0.065 Uiso 1 1 calc R
H44B H 0.9492 0.6679 1.4291 0.065 Uiso 1 1 calc R
H44C H 0.9895 0.6123 1.3509 0.065 Uiso 1 1 calc R
C45 C 1.4062(2) 0.72879(19) 0.98253(18) 0.0289(5) Uani 1 1 d .
C46 C 1.4371(3) 0.6666(2) 0.90522(19) 0.0335(5) Uani 1 1 d .
H46A H 1.5392 0.6994 0.9308 0.050 Uiso 1 1 calc R
H46B H 1.3927 0.6697 0.8366 0.050 Uiso 1 1 calc R
H46C H 1.3987 0.5916 0.8996 0.050 Uiso 1 1 calc R
C47 C 1.4521(3) 0.8450(2) 0.9820(2) 0.0425(6) Uani 1 1 d .
H47A H 1.4365 0.8851 1.0329 0.064 Uiso 1 1 calc R
H47B H 1.3961 0.8412 0.9125 0.064 Uiso 1 1 calc R
H47C H 1.5523 0.8815 1.0004 0.064 Uiso 1 1 calc R
C48 C 1.4971(2) 0.7350(2) 1.09328(19) 0.0370(6) Uani 1 1 d .
H48A H 1.4636 0.6628 1.0953 0.055 Uiso 1 1 calc R
H48B H 1.4886 0.7802 1.1454 0.055 Uiso 1 1 calc R
H48C H 1.5962 0.7660 1.1084 0.055 Uiso 1 1 calc R
N1 N 0.81432(18) 0.54382(14) 0.88213(13) 0.0226(4) Uani 1 1 d .
O1 O -0.28435(17) -0.17447(13) -0.12444(12) 0.0329(4) Uani 1 1 d .
H1 H -0.3163 -0.1475 -0.1656 0.049 Uiso 1 1 calc R
O2 O -0.31496(18) -0.01525(15) -0.18099(13) 0.0398(4) Uani 1 1 d .

loop_
_atom_site_aniso_label
_atom_site_aniso_U_11
_atom_site_aniso_U_22
_atom_site_aniso_U_33
_atom_site_aniso_U_23
_atom_site_aniso_U_13
_atom_site_aniso_U_12
C1 0.0207(10) 0.0281(12) 0.0263(11) 0.0111(9) 0.0128(9) 0.0075(9)
C2 0.0316(12) 0.0247(11) 0.0315(12) 0.0141(10) 0.0169(10) 0.0115(10)
C3 0.0288(12) 0.0294(12) 0.0258(11) 0.0149(10) 0.0131(10) 0.0136(10)
C4 0.0251(11) 0.0313(12) 0.0229(11) 0.0148(9) 0.0137(9) 0.0129(10)
C5 0.0276(11) 0.0276(12) 0.0268(11) 0.0128(9) 0.0138(10) 0.0136(10)
C6 0.0249(11) 0.0336(12) 0.0269(11) 0.0165(10) 0.0136(9) 0.0159(10)
C7 0.0381(13) 0.0350(13) 0.0289(13) 0.0143(11) 0.0126(11) 0.0209(11)
C8 0.0241(11) 0.0274(11) 0.0225(10) 0.0125(9) 0.0131(9) 0.0115(9)
C9 0.0260(11) 0.0327(12) 0.0255(11) 0.0167(10) 0.0114(9) 0.0163(10)
C10 0.0265(11) 0.0269(11) 0.0259(11) 0.0124(9) 0.0126(9) 0.0161(10)
C11 0.0238(11) 0.0241(11) 0.0221(10) 0.0124(9) 0.0124(9) 0.0118(9)
C12 0.0217(10) 0.0246(11) 0.0223(10) 0.0130(9) 0.0121(9) 0.0111(9)
C13 0.0294(11) 0.0235(11) 0.0232(10) 0.0123(9) 0.0147(9) 0.0135(9)
C14 0.0232(11) 0.0232(11) 0.0212(10) 0.0110(9) 0.0107(9) 0.0129(9)
C15 0.0252(11) 0.0207(10) 0.0218(10) 0.0133(9) 0.0139(9) 0.0109(9)
C16 0.0233(10) 0.0233(11) 0.0218(10) 0.0133(9) 0.0118(9) 0.0123(9)
C17 0.0273(11) 0.0237(11) 0.0272(11) 0.0140(9) 0.0141(9) 0.0156(9)
C18 0.0292(11) 0.0202(11) 0.0237(11) 0.0088(9) 0.0129(9) 0.0117(9)
C19 0.0226(10) 0.0230(11) 0.0200(10) 0.0112(9) 0.0104(9) 0.0098(9)
C20 0.0239(11) 0.0245(11) 0.0224(10) 0.0137(9) 0.0124(9) 0.0138(9)
C21 0.0278(11) 0.0229(11) 0.0228(10) 0.0108(9) 0.0125(9) 0.0133(9)
C22 0.0283(11) 0.0250(11) 0.0252(11) 0.0122(9) 0.0137(9) 0.0132(10)
C23 0.0371(13) 0.0293(12) 0.0311(12) 0.0161(10) 0.0177(11) 0.0158(11)
C24 0.0530(16) 0.0372(14) 0.0452(15) 0.0245(12) 0.0320(13) 0.0214(13)
C25 0.0306(12) 0.0286(12) 0.0267(11) 0.0159(9) 0.0167(10) 0.0185(10)
C26 0.0365(13) 0.0331(13) 0.0325(12) 0.0204(10) 0.0206(11) 0.0218(11)
C27 0.0544(17) 0.0523(17) 0.0612(17) 0.0426(15) 0.0385(15) 0.0360(14)
C28 0.084(2) 0.080(2) 0.078(2) 0.0621(19) 0.065(2) 0.064(2)
C29 0.0255(11) 0.0209(10) 0.0226(10) 0.0114(9) 0.0122(9) 0.0130(9)
C30 0.0295(12) 0.0288(12) 0.0199(10) 0.0101(9) 0.0128(9) 0.0137(10)
C31 0.0311(12) 0.0302(12) 0.0256(11) 0.0124(10) 0.0180(10) 0.0152(10)
C32 0.0261(11) 0.0229(11) 0.0282(11) 0.0139(9) 0.0151(9) 0.0131(9)
C33 0.0235(11) 0.0243(11) 0.0236(10) 0.0131(9) 0.0118(9) 0.0121(9)
C34 0.0251(11) 0.0195(10) 0.0220(10) 0.0122(8) 0.0125(9) 0.0127(9)
C35 0.0237(11) 0.0207(10) 0.0242(10) 0.0132(9) 0.0126(9) 0.0120(9)
C36 0.0272(11) 0.0193(10) 0.0211(10) 0.0105(8) 0.0123(9) 0.0119(9)
C37 0.0221(10) 0.0230(11) 0.0277(11) 0.0130(9) 0.0127(9) 0.0104(9)
C38 0.0270(11) 0.0266(11) 0.0304(11) 0.0161(9) 0.0187(10) 0.0156(10)
C39 0.0307(12) 0.0246(11) 0.0233(11) 0.0144(9) 0.0149(9) 0.0160(10)
C40 0.0246(11) 0.0238(11) 0.0218(10) 0.0118(9) 0.0104(9) 0.0132(9)
C41 0.0369(13) 0.0354(13) 0.0232(11) 0.0153(10) 0.0172(10) 0.0223(11)
C42 0.0414(14) 0.0421(14) 0.0223(11) 0.0100(10) 0.0133(10) 0.0237(12)
C43 0.0448(15) 0.0477(15) 0.0311(12) 0.0144(11) 0.0227(12) 0.0279(13)
C44 0.0668(18) 0.0481(16) 0.0333(13) 0.0263(12) 0.0314(13) 0.0332(15)
C45 0.0274(12) 0.0300(12) 0.0313(12) 0.0131(10) 0.0163(10) 0.0129(10)
C46 0.0314(12) 0.0375(14) 0.0400(13) 0.0180(11) 0.0222(11) 0.0180(11)
C47 0.0367(14) 0.0307(14) 0.0684(18) 0.0213(13) 0.0334(14) 0.0149(12)
C48 0.0252(12) 0.0434(15) 0.0350(13) 0.0109(11) 0.0136(11) 0.0123(11)
N1 0.0218(9) 0.0238(9) 0.0206(9) 0.0082(7) 0.0106(8) 0.0092(8)
O1 0.0320(9) 0.0290(9) 0.0242(8) 0.0075(7) 0.0087(7) 0.0080(7)
O2 0.0393(10) 0.0474(11) 0.0265(9) 0.0126(8) 0.0070(8) 0.0240(9)

loop_
_atom_type_symbol
_atom_type_description
_atom_type_scat_dispersion_real
_atom_type_scat_dispersion_imag
_atom_type_scat_source
C C 0.0033 0.0016 'International Tables Vol C Tables 4.2.6.8 and 6.1.1.4'
H H 0.0000 0.0000 'International Tables Vol C Tables 4.2.6.8 and 6.1.1.4'
N N 0.0061 0.0033 'International Tables Vol C Tables 4.2.6.8 and 6.1.1.4'
O O 0.0106 0.0060 'International Tables Vol C Tables 4.2.6.8 and 6.1.1.4'

loop_
_geom_angle_atom_site_label_1
_geom_angle_atom_site_label_2
_geom_angle_atom_site_label_3
_geom_angle
O1 C1 C2 118.5(2)
O1 C1 C6 122.0(2)
C2 C1 C6 119.4(2)
C3 C2 C1 119.6(2)
C3 C2 H2 120.2
C1 C2 H2 120.2
C2 C3 C4 122.8(2)
C2 C3 H3 118.6
C4 C3 H3 118.6
C5 C4 C3 116.8(2)
C5 C4 C8 121.6(2)
C3 C4 C8 121.58(19)
C4 C5 C6 121.3(2)
C4 C5 H5 119.3
C6 C5 H5 119.3
C1 C6 C5 120.1(2)
C1 C6 C7 121.2(2)
C5 C6 C7 118.7(2)
O2 C7 C6 124.2(2)
O2 C7 H7 117.9
C6 C7 H7 117.9
C13 C8 C9 118.66(19)
C13 C8 C4 120.95(19)
C9 C8 C4 120.38(19)
C10 C9 C8 121.6(2)
C10 C9 H9 119.2
C8 C9 H9 119.2
C9 C10 C11 118.9(2)
C9 C10 H10 120.6
C11 C10 H10 120.6
C10 C11 C12 120.37(19)
C10 C11 C16 130.88(19)
C12 C11 C16 108.73(18)
C13 C12 C11 120.24(19)
C13 C12 C14 129.05(19)
C11 C12 C14 110.65(17)
C12 C13 C8 120.3(2)
C12 C13 H13 119.9
C8 C13 H13 119.9
C15 C14 C12 100.88(16)
C15 C14 C21 112.26(16)
C12 C14 C21 113.61(17)
C15 C14 C25 110.62(17)
C12 C14 C25 111.70(16)
C21 C14 C25 107.74(16)
C20 C15 C16 120.03(19)
C20 C15 C14 128.69(19)
C16 C15 C14 111.26(17)
C17 C16 C15 120.68(19)
C17 C16 C11 130.89(19)
C15 C16 C11 108.43(18)
C18 C17 C16 119.45(19)
C18 C17 H17 120.3
C16 C17 H17 120.3
C17 C18 C19 119.73(19)
C17 C18 H18 120.1
C19 C18 H18 120.1
C20 C19 C18 121.29(19)
C20 C19 N1 119.57(18)
C18 C19 N1 119.14(19)
C15 C20 C19 118.79(19)
C15 C20 H20 120.6
C19 C20 H20 120.6
C22 C21 C14 116.24(17)
C22 C21 H21A 108.2
C14 C21 H21A 108.2
C22 C21 H21B 108.2
C14 C21 H21B 108.2
H21A C21 H21B 107.4
C21 C22 C23 112.06(18)
C21 C22 H22A 109.2
C23 C22 H22A 109.2
C21 C22 H22B 109.2
C23 C22 H22B 109.2
H22A C22 H22B 107.9
C24 C23 C22 113.1(2)
C24 C23 H23A 109.0
C22 C23 H23A 109.0
C24 C23 H23B 109.0
C22 C23 H23B 109.0
H23A C23 H23B 107.8
C23 C24 H24A 109.5
C23 C24 H24B 109.5
H24A C24 H24B 109.5
C23 C24 H24C 109.5
H24A C24 H24C 109.5
H24B C24 H24C 109.5
C26 C25 C14 115.88(17)
C26 C25 H25A 108.3
C14 C25 H25A 108.3
C26 C25 H25B 108.3
C14 C25 H25B 108.3
H25A C25 H25B 107.4
C25 C26 C27 112.52(19)
C25 C26 H26A 109.1
C27 C26 H26A 109.1
C25 C26 H26B 109.1
C27 C26 H26B 109.1
H26A C26 H26B 107.8
C28 C27 C26 114.7(2)
C28 C27 H27A 108.6
C26 C27 H27A 108.6
C28 C27 H27B 108.6
C26 C27 H27B 108.6
H27A C27 H27B 107.6
C27 C28 H28A 109.5
C27 C28 H28B 109.5
H28A C28 H28B 109.5
C27 C28 H28C 109.5
H28A C28 H28C 109.5
H28B C28 H28C 109.5
N1 C29 C30 129.57(19)
N1 C29 C34 109.63(17)
C30 C29 C34 120.69(19)
C31 C30 C29 117.8(2)
C31 C30 H30 121.1
C29 C30 H30 121.1
C30 C31 C32 123.38(19)
C30 C31 H31 118.3
C32 C31 H31 118.3
C33 C32 C31 117.38(19)
C33 C32 C45 121.81(19)
C31 C32 C45 120.69(19)
C32 C33 C34 120.8(2)
C32 C33 H33 119.6
C34 C33 H33 119.6
C33 C34 C29 119.88(18)
C33 C34 C35 133.59(19)
C29 C34 C35 106.49(18)
C40 C35 C36 119.54(19)
C40 C35 C34 133.39(19)
C36 C35 C34 107.06(18)
C37 C36 N1 130.12(19)
C37 C36 C35 121.09(19)
N1 C36 C35 108.79(18)
C38 C37 C36 118.0(2)
C38 C37 H37 121.0
C36 C37 H37 121.0
C37 C38 C39 122.8(2)
C37 C38 H38 118.6
C39 C38 H38 118.6
C40 C39 C38 118.24(19)
C40 C39 C41 122.27(19)
C38 C39 C41 119.35(19)
C39 C40 C35 120.4(2)
C39 C40 H40 119.8
C35 C40 H40 119.8
C42 C41 C43 107.8(2)
C42 C41 C39 112.06(19)
C43 C41 C39 111.92(18)
C42 C41 C44 108.9(2)
C43 C41 C44 108.6(2)
C39 C41 C44 107.48(19)
C41 C42 H42A 109.5
C41 C42 H42B 109.5
H42A C42 H42B 109.5
C41 C42 H42C 109.5
H42A C42 H42C 109.5
H42B C42 H42C 109.5
C41 C43 H43A 109.5
C41 C43 H43B 109.5
H43A C43 H43B 109.5
C41 C43 H43C 109.5
H43A C43 H43C 109.5
H43B C43 H43C 109.5
C41 C44 H44A 109.5
C41 C44 H44B 109.5
H44A C44 H44B 109.5
C41 C44 H44C 109.5
H44A C44 H44C 109.5
H44B C44 H44C 109.5
C46 C45 C32 112.18(19)
C46 C45 C48 106.87(19)
C32 C45 C48 110.70(19)
C46 C45 C47 109.5(2)
C32 C45 C47 108.17(19)
C48 C45 C47 109.4(2)
C45 C46 H46A 109.5
C45 C46 H46B 109.5
H46A C46 H46B 109.5
C45 C46 H46C 109.5
H46A C46 H46C 109.5
H46B C46 H46C 109.5
C45 C47 H47A 109.5
C45 C47 H47B 109.5
H47A C47 H47B 109.5
C45 C47 H47C 109.5
H47A C47 H47C 109.5
H47B C47 H47C 109.5
C45 C48 H48A 109.5
C45 C48 H48B 109.5
H48A C48 H48B 109.5
C45 C48 H48C 109.5
H48A C48 H48C 109.5
H48B C48 H48C 109.5
C29 N1 C36 108.01(17)
C29 N1 C19 125.79(17)
C36 N1 C19 125.90(17)
C1 O1 H1 109.5

loop_
_geom_bond_atom_site_label_1
_geom_bond_atom_site_label_2
_geom_bond_distance
C1 O1 1.352(3)
C1 C2 1.389(3)
C1 C6 1.391(3)
C2 C3 1.373(3)
C2 H2 0.9300
C3 C4 1.402(3)
C3 H3 0.9300
C4 C5 1.391(3)
C4 C8 1.481(3)
C5 C6 1.398(3)
C5 H5 0.9300
C6 C7 1.458(3)
C7 O2 1.221(3)
C7 H7 0.9300
C8 C13 1.402(3)
C8 C9 1.403(3)
C9 C10 1.382(3)
C9 H9 0.9300
C10 C11 1.391(3)
C10 H10 0.9300
C11 C12 1.404(3)
C11 C16 1.462(3)
C12 C13 1.375(3)
C12 C14 1.531(3)
C13 H13 0.9300
C14 C15 1.524(3)
C14 C21 1.546(3)
C14 C25 1.547(3)
C15 C20 1.383(3)
C15 C16 1.399(3)
C16 C17 1.388(3)
C17 C18 1.380(3)
C17 H17 0.9300
C18 C19 1.392(3)
C18 H18 0.9300
C19 C20 1.392(3)
C19 N1 1.418(3)
C20 H20 0.9300
C21 C22 1.518(3)
C21 H21A 0.9700
C21 H21B 0.9700
C22 C23 1.527(3)
C22 H22A 0.9700
C22 H22B 0.9700
C23 C24 1.522(3)
C23 H23A 0.9700
C23 H23B 0.9700
C24 H24A 0.9600
C24 H24B 0.9600
C24 H24C 0.9600
C25 C26 1.530(3)
C25 H25A 0.9700
C25 H25B 0.9700
C26 C27 1.538(3)
C26 H26A 0.9700
C26 H26B 0.9700
C27 C28 1.485(4)
C27 H27A 0.9700
C27 H27B 0.9700
C28 H28A 0.9600
C28 H28B 0.9600
C28 H28C 0.9600
C29 N1 1.389(3)
C29 C30 1.394(3)
C29 C34 1.400(3)
C30 C31 1.377(3)
C30 H30 0.9300
C31 C32 1.406(3)
C31 H31 0.9300
C32 C33 1.392(3)
C32 C45 1.530(3)
C33 C34 1.393(3)
C33 H33 0.9300
C34 C35 1.448(3)
C35 C40 1.397(3)
C35 C36 1.403(3)
C36 C37 1.387(3)
C36 N1 1.401(3)
C37 C38 1.380(3)
C37 H37 0.9300
C38 C39 1.403(3)
C38 H38 0.9300
C39 C40 1.388(3)
C39 C41 1.537(3)
C40 H40 0.9300
C41 C42 1.522(3)
C41 C43 1.529(3)
C41 C44 1.541(3)
C42 H42A 0.9600
C42 H42B 0.9600
C42 H42C 0.9600
C43 H43A 0.9600
C43 H43B 0.9600
C43 H43C 0.9600
C44 H44A 0.9600
C44 H44B 0.9600
C44 H44C 0.9600
C45 C46 1.527(3)
C45 C48 1.533(3)
C45 C47 1.534(3)
C46 H46A 0.9600
C46 H46B 0.9600
C46 H46C 0.9600
C47 H47A 0.9600
C47 H47B 0.9600
C47 H47C 0.9600
C48 H48A 0.9600
C48 H48B 0.9600
C48 H48C 0.9600
O1 H1 0.8200

loop_
_geom_torsion_atom_site_label_1
_geom_torsion_atom_site_label_2
_geom_torsion_atom_site_label_3
_geom_torsion_atom_site_label_4
_geom_torsion
O1 C1 C2 C3 178.41(19)
C6 C1 C2 C3 -1.9(3)
C1 C2 C3 C4 0.7(3)
C2 C3 C4 C5 0.5(3)
C2 C3 C4 C8 -178.3(2)
C3 C4 C5 C6 -0.4(3)
C8 C4 C5 C6 178.44(19)
O1 C1 C6 C5 -178.31(19)
C2 C1 C6 C5 2.0(3)
O1 C1 C6 C7 -1.1(3)
C2 C1 C6 C7 179.2(2)
C4 C5 C6 C1 -0.9(3)
C4 C5 C6 C7 -178.2(2)
C1 C6 C7 O2 3.3(4)
C5 C6 C7 O2 -179.5(2)
C5 C4 C8 C13 -144.8(2)
C3 C4 C8 C13 34.0(3)
C5 C4 C8 C9 34.5(3)
C3 C4 C8 C9 -146.7(2)
C13 C8 C9 C10 -0.2(3)
C4 C8 C9 C10 -179.5(2)
C8 C9 C10 C11 -0.2(3)
C9 C10 C11 C12 0.8(3)
C9 C10 C11 C16 179.0(2)
C10 C11 C12 C13 -1.0(3)
C16 C11 C12 C13 -179.56(18)
C10 C11 C12 C14 176.34(18)
C16 C11 C12 C14 -2.2(2)
C11 C12 C13 C8 0.6(3)
C14 C12 C13 C8 -176.2(2)
C9 C8 C13 C12 0.0(3)
C4 C8 C13 C12 179.24(19)
C13 C12 C14 C15 179.3(2)
C11 C12 C14 C15 2.3(2)
C13 C12 C14 C21 -60.3(3)
C11 C12 C14 C21 122.63(19)
C13 C12 C14 C25 61.8(3)
C11 C12 C14 C25 -115.24(19)
C12 C14 C15 C20 179.76(19)
C21 C14 C15 C20 58.5(3)
C25 C14 C15 C20 -61.9(3)
C12 C14 C15 C16 -1.6(2)
C21 C14 C15 C16 -122.88(19)
C25 C14 C15 C16 116.74(19)
C20 C15 C16 C17 -0.2(3)
C14 C15 C16 C17 -178.94(19)
C20 C15 C16 C11 179.17(18)
C14 C15 C16 C11 0.4(2)
C10 C11 C16 C17 2.0(4)
C12 C11 C16 C17 -179.6(2)
C10 C11 C16 C15 -177.2(2)
C12 C11 C16 C15 1.1(2)
C15 C16 C17 C18 1.9(3)
C11 C16 C17 C18 -177.3(2)
C16 C17 C18 C19 -2.1(3)
C17 C18 C19 C20 0.7(3)
C17 C18 C19 N1 179.50(18)
C16 C15 C20 C19 -1.3(3)
C14 C15 C20 C19 177.29(19)
C18 C19 C20 C15 1.0(3)
N1 C19 C20 C15 -177.79(18)
C15 C14 C21 C22 59.2(2)
C12 C14 C21 C22 -54.4(2)
C25 C14 C21 C22 -178.72(17)
C14 C21 C22 C23 -168.87(18)
C21 C22 C23 C24 -173.92(19)
C15 C14 C25 C26 -60.4(2)
C12 C14 C25 C26 51.1(2)
C21 C14 C25 C26 176.53(18)
C14 C25 C26 C27 159.3(2)
C25 C26 C27 C28 54.8(3)
N1 C29 C30 C31 177.3(2)
C34 C29 C30 C31 1.6(3)
C29 C30 C31 C32 -0.1(3)
C30 C31 C32 C33 -0.4(3)
C30 C31 C32 C45 -176.5(2)
C31 C32 C33 C34 -0.7(3)
C45 C32 C33 C34 175.41(19)
C32 C33 C34 C29 2.1(3)
C32 C33 C34 C35 -175.3(2)
N1 C29 C34 C33 -179.12(19)
C30 C29 C34 C33 -2.6(3)
N1 C29 C34 C35 -1.1(2)
C30 C29 C34 C35 175.46(19)
C33 C34 C35 C40 -0.9(4)
C29 C34 C35 C40 -178.6(2)
C33 C34 C35 C36 178.0(2)
C29 C34 C35 C36 0.3(2)
C40 C35 C36 C37 -0.2(3)
C34 C35 C36 C37 -179.22(19)
C40 C35 C36 N1 179.60(18)
C34 C35 C36 N1 0.6(2)
N1 C36 C37 C38 -180.0(2)
C35 C36 C37 C38 -0.2(3)
C36 C37 C38 C39 0.8(3)
C37 C38 C39 C40 -0.9(3)
C37 C38 C39 C41 -176.7(2)
C38 C39 C40 C35 0.5(3)
C41 C39 C40 C35 176.13(19)
C36 C35 C40 C39 0.1(3)
C34 C35 C40 C39 178.8(2)
C40 C39 C41 C42 21.6(3)
C38 C39 C41 C42 -162.7(2)
C40 C39 C41 C43 142.9(2)
C38 C39 C41 C43 -41.5(3)
C40 C39 C41 C44 -97.9(3)
C38 C39 C41 C44 77.7(3)
C33 C32 C45 C46 153.4(2)
C31 C32 C45 C46 -30.6(3)
C33 C32 C45 C48 34.2(3)
C31 C32 C45 C48 -149.9(2)
C33 C32 C45 C47 -85.7(3)
C31 C32 C45 C47 90.3(2)
C30 C29 N1 C36 -174.7(2)
C34 C29 N1 C36 1.4(2)
C30 C29 N1 C19 -0.8(3)
C34 C29 N1 C19 175.31(18)
C37 C36 N1 C29 178.5(2)
C35 C36 N1 C29 -1.2(2)
C37 C36 N1 C19 4.7(4)
C35 C36 N1 C19 -175.09(18)
C20 C19 N1 C29 55.4(3)
C18 C19 N1 C29 -123.4(2)
C20 C19 N1 C36 -131.8(2)
C18 C19 N1 C36 49.4(3)
